data_7121635
loop_
_publ_author_name
'Ivanova, Lena V.'
'Navale, Tushar S.'
'Wang, Denan'
'Lindeman, Sergey'
'Ivanov, Maxim V.'
'Rathore, Rajendra'

_publ_section_title
;
 Towards the rational design of novel charge-transfer materials: biaryls
 with a dihedral angle-independent hole delocalization mechanism.
;
_journal_issue 46
_journal_name_full 'Chemical communications (Cambridge, England)'
_journal_page_first 5851
_journal_page_last 5854
_journal_paper_doi 10.1039/c8cc02595a
_journal_volume 54
_journal_year 2018
_chemical_formula_sum 'C19 H22 O4'
_chemical_formula_weight 314.37
_space_group_IT_number 60
_space_group_name_Hall '-P 2n 2ab'
_space_group_name_H-M_alt 'P b c n'
_symmetry_cell_setting orthorhombic
_symmetry_space_group_name_Hall '-P 2n 2ab'
_symmetry_space_group_name_H-M 'P b c n'
_atom_sites_solution_hydrogens difmap
_atom_sites_solution_primary direct
_atom_sites_solution_secondary difmap
_audit_creation_method SHELXL-97
_audit_update_record
;
2018-03-16 deposited with the CCDC.
2018-05-09 downloaded from the CCDC.
;
_cell_angle_alpha 90.00
_cell_angle_beta 90.00
_cell_angle_gamma 90.00
_cell_formula_units_Z 4
_cell_length_a 7.49840(10)
_cell_length_b 10.1051(2)
_cell_length_c 20.5483(4)
_cell_measurement_reflns_used 6787
_cell_measurement_temperature 100(2)
_cell_measurement_theta_max 67
_cell_measurement_theta_min 4
_cell_volume 1556.99(5)
_computing_cell_refinement 'SAINT v7.23A (Bruker, 2005)'
_computing_data_collection 'APEX2 v2.1-4 (Bruker, 2007)'
_computing_data_reduction 'SADABS-2004/1 (Bruker, 2005)'
_computing_molecular_graphics 'XP v5.1 (Bruker, 1998)'
_computing_publication_material 'XCIF v6.12 (Bruker, 2001)'
_computing_structure_refinement 'SHELXL-97 v.97-2 (Sheldrick, 1993-1997)'
_computing_structure_solution 'XS/SHELXTL v6.12 (Bruker, 2001)'
_diffrn_ambient_temperature 100(2)
_diffrn_measured_fraction_theta_full 0.982
_diffrn_measured_fraction_theta_max 0.982
_diffrn_measurement_device_type 'Bruker APEX2 CCD detector'
_diffrn_measurement_method '\w scans'
_diffrn_radiation_monochromator graphite
_diffrn_radiation_source 'fine-focus sealed tube'
_diffrn_radiation_type CuK\a
_diffrn_radiation_wavelength 1.54178
_diffrn_reflns_av_R_equivalents 0.0206
_diffrn_reflns_av_sigmaI/netI 0.0095
_diffrn_reflns_limit_h_max 8
_diffrn_reflns_limit_h_min 0
_diffrn_reflns_limit_k_max 11
_diffrn_reflns_limit_k_min 0
_diffrn_reflns_limit_l_max 24
_diffrn_reflns_limit_l_min 0
_diffrn_reflns_number 12953
_diffrn_reflns_theta_full 67.07
_diffrn_reflns_theta_max 67.07
_diffrn_reflns_theta_min 4.30
_exptl_absorpt_coefficient_mu 0.755
_exptl_absorpt_correction_T_max 0.9632
_exptl_absorpt_correction_T_min 0.7275
_exptl_absorpt_correction_type multi-scan
_exptl_absorpt_process_details
;
 SADABS. Program for empirical absorption correction of
 area-detector data. University of Goetingen. Germany. 
 Sheldrick, G. M. 1996
;
_exptl_crystal_colour colorless
_exptl_crystal_density_diffrn 1.341
_exptl_crystal_density_method 'not measured'
_exptl_crystal_description plate
_exptl_crystal_F_000 672
_exptl_crystal_size_max 0.45
_exptl_crystal_size_mid 0.20
_exptl_crystal_size_min 0.05
_refine_diff_density_max 0.196
_refine_diff_density_min -0.144
_refine_diff_density_rms 0.034
_refine_ls_extinction_coef 0.0009(3)
_refine_ls_extinction_expression Fc^*^=kFc[1+0.001xFc^2^\l^3^/sin(2\q)]^-1/4^
_refine_ls_extinction_method SHELXL
_refine_ls_goodness_of_fit_ref 0.976
_refine_ls_hydrogen_treatment refall
_refine_ls_matrix_type full
_refine_ls_number_parameters 150
_refine_ls_number_reflns 1365
_refine_ls_number_restraints 0
_refine_ls_restrained_S_all 0.976
_refine_ls_R_factor_all 0.0309
_refine_ls_R_factor_gt 0.0295
_refine_ls_shift/su_max 0.000
_refine_ls_shift/su_mean 0.000
_refine_ls_structure_factor_coef Fsqd
_refine_ls_weighting_details 'calc w=1/[\s^2^(Fo^2^)+(0.0591P)^2^+0.3742P] where P=(Fo^2^+2Fc^2^)/3'
_refine_ls_weighting_scheme calc
_refine_ls_wR_factor_gt 0.0834
_refine_ls_wR_factor_ref 0.0846
_reflns_number_gt 1303
_reflns_number_total 1365
_reflns_threshold_expression >2sigma(I)
_cod_data_source_file c8cc02595a3.cif
_cod_data_source_block raj10m
_cod_depositor_comments 'Adding full bibliography for 7121633--7121638.cif.'
_cod_database_code 7121635

loop_
_symmetry_equiv_pos_as_xyz
'x, y, z'
'-x+1/2, -y+1/2, z+1/2'
'-x, y, -z+1/2'
'x+1/2, -y+1/2, -z'
'-x, -y, -z'
'x-1/2, y-1/2, -z-1/2'
'x, -y, z-1/2'
'-x-1/2, y-1/2, z'

loop_
_atom_site_label
_atom_site_type_symbol
_atom_site_fract_x
_atom_site_fract_y
_atom_site_fract_z
_atom_site_U_iso_or_equiv
_atom_site_adp_type
_atom_site_occupancy
_atom_site_symmetry_multiplicity
_atom_site_calc_flag
_atom_site_refinement_flags
O1 O 0.14721(9) 0.56714(6) 0.21305(3) 0.0213(2) Uani 1 1 d .
O2 O -0.02426(10) 0.11349(7) 0.07583(3) 0.0261(2) Uani 1 1 d .
C1 C 0.0000 0.76816(14) 0.2500 0.0261(4) Uani 1 2 d S
C2 C 0.05319(15) 0.68484(10) 0.19166(5) 0.0238(3) Uani 1 1 d .
C11 C 0.01587(12) 0.34899(10) 0.21424(5) 0.0190(2) Uani 1 1 d .
C12 C 0.09276(12) 0.45445(9) 0.18029(5) 0.0197(2) Uani 1 1 d .
C13 C 0.12042(13) 0.44536(10) 0.11329(5) 0.0220(3) Uani 1 1 d .
C14 C 0.07724(13) 0.33275(10) 0.07818(5) 0.0227(3) Uani 1 1 d .
C15 C 0.00610(13) 0.22502(10) 0.11252(5) 0.0212(3) Uani 1 1 d .
C16 C -0.02657(13) 0.23383(10) 0.17875(5) 0.0201(3) Uani 1 1 d .
C17 C 0.10808(16) 0.32405(12) 0.00589(5) 0.0294(3) Uani 1 1 d .
C18 C -0.08264(15) -0.00224(11) 0.10921(6) 0.0287(3) Uani 1 1 d .
H1 H 0.0971(18) 0.8281(13) 0.2631(6) 0.033(3) Uiso 1 1 d .
H2A H 0.1297(16) 0.7370(12) 0.1618(6) 0.023(3) Uiso 1 1 d .
H2B H -0.0521(17) 0.6574(12) 0.1686(6) 0.024(3) Uiso 1 1 d .
H13 H 0.1768(17) 0.5228(13) 0.0908(6) 0.026(3) Uiso 1 1 d .
H16 H -0.0795(17) 0.1589(12) 0.2024(6) 0.024(3) Uiso 1 1 d .
H17A H -0.003(2) 0.3039(15) -0.0178(7) 0.047(4) Uiso 1 1 d .
H17B H 0.153(2) 0.4058(16) -0.0110(7) 0.044(4) Uiso 1 1 d .
H17C H 0.195(2) 0.2544(15) -0.0049(7) 0.041(4) Uiso 1 1 d .
H18A H 0.0008(19) -0.0262(12) 0.1451(7) 0.032(3) Uiso 1 1 d .
H18B H -0.2039(19) 0.0073(13) 0.1288(6) 0.036(3) Uiso 1 1 d .
H18C H -0.0823(19) -0.0739(14) 0.0767(7) 0.037(4) Uiso 1 1 d .

loop_
_atom_site_aniso_label
_atom_site_aniso_U_11
_atom_site_aniso_U_22
_atom_site_aniso_U_33
_atom_site_aniso_U_23
_atom_site_aniso_U_13
_atom_site_aniso_U_12
O1 0.0192(4) 0.0162(4) 0.0284(4) -0.0010(3) 0.0004(3) -0.0001(3)
O2 0.0308(4) 0.0228(4) 0.0248(4) -0.0052(3) -0.0050(3) 0.0009(3)
C1 0.0238(8) 0.0174(7) 0.0369(9) 0.000 0.0039(6) 0.000
C2 0.0222(5) 0.0177(5) 0.0316(6) 0.0029(4) 0.0015(4) 0.0004(4)
C11 0.0145(5) 0.0194(5) 0.0232(6) 0.0004(4) -0.0015(4) 0.0034(4)
C12 0.0149(5) 0.0180(5) 0.0261(5) -0.0006(4) -0.0008(4) 0.0025(4)
C13 0.0179(5) 0.0220(5) 0.0260(5) 0.0035(4) 0.0021(4) 0.0022(4)
C14 0.0176(5) 0.0270(6) 0.0235(5) 0.0008(4) 0.0001(4) 0.0048(4)
C15 0.0183(5) 0.0208(5) 0.0246(5) -0.0026(4) -0.0045(4) 0.0039(4)
C16 0.0183(5) 0.0184(5) 0.0236(5) 0.0019(4) -0.0027(4) 0.0013(4)
C17 0.0290(6) 0.0347(7) 0.0245(6) -0.0008(4) 0.0033(4) 0.0012(5)
C18 0.0305(6) 0.0204(6) 0.0352(6) -0.0047(4) -0.0030(5) -0.0003(4)

loop_
_atom_type_symbol
_atom_type_description
_atom_type_scat_dispersion_real
_atom_type_scat_dispersion_imag
_atom_type_scat_source
C C 0.0181 0.0091 'International Tables Vol C Tables 4.2.6.8 and 6.1.1.4'
H H 0.0000 0.0000 'International Tables Vol C Tables 4.2.6.8 and 6.1.1.4'
O O 0.0492 0.0322 'International Tables Vol C Tables 4.2.6.8 and 6.1.1.4'

loop_
_geom_angle_atom_site_label_1
_geom_angle_atom_site_label_2
_geom_angle_atom_site_label_3
_geom_angle
_geom_angle_site_symmetry_1
_geom_angle_site_symmetry_3
C12 O1 C2 112.56(7) . .
C15 O2 C18 117.36(8) . .
C2 C1 C2 112.64(12) . 3
C2 C1 H1 111.3(8) . .
C2 C1 H1 108.7(8) 3 .
O1 C2 C1 110.06(8) . .
O1 C2 H2A 110.0(7) . .
C1 C2 H2A 110.3(7) . .
O1 C2 H2B 108.2(7) . .
C1 C2 H2B 109.5(7) . .
H2A C2 H2B 108.8(10) . .
C12 C11 C16 117.66(9) . .
C12 C11 C11 123.95(7) . 3
C16 C11 C11 118.33(7) . 3
O1 C12 C13 119.35(9) . .
O1 C12 C11 120.40(9) . .
C13 C12 C11 120.23(9) . .
C14 C13 C12 122.21(9) . .
C14 C13 H13 120.0(7) . .
C12 C13 H13 117.8(7) . .
C13 C14 C15 117.66(9) . .
C13 C14 C17 121.71(10) . .
C15 C14 C17 120.62(10) . .
O2 C15 C16 124.20(9) . .
O2 C15 C14 115.04(9) . .
C16 C15 C14 120.76(9) . .
C15 C16 C11 121.41(9) . .
C15 C16 H16 120.5(7) . .
C11 C16 H16 118.1(7) . .
C14 C17 H17A 111.6(9) . .
C14 C17 H17B 111.2(9) . .
H17A C17 H17B 107.3(12) . .
C14 C17 H17C 111.5(8) . .
H17A C17 H17C 107.5(12) . .
H17B C17 H17C 107.5(12) . .
O2 C18 H18A 111.2(8) . .
O2 C18 H18B 113.2(8) . .
H18A C18 H18B 107.3(11) . .
O2 C18 H18C 106.0(8) . .
H18A C18 H18C 108.8(11) . .
H18B C18 H18C 110.3(11) . .

loop_
_geom_bond_atom_site_label_1
_geom_bond_atom_site_label_2
_geom_bond_distance
_geom_bond_site_symmetry_2
O1 C12 1.3844(11) .
O1 C2 1.4508(12) .
O2 C15 1.3750(12) .
O2 C18 1.4247(13) .
C1 C2 1.5183(13) .
C1 C2 1.5183(13) 3
C1 H1 0.985(14) .
C2 H2A 0.992(13) .
C2 H2B 0.962(13) .
C11 C12 1.3982(14) .
C11 C16 1.4097(14) .
C11 C11 1.4888(19) 3
C12 C13 1.3952(15) .
C13 C14 1.3857(15) .
C13 H13 1.003(13) .
C14 C15 1.4028(15) .
C14 C17 1.5059(15) .
C15 C16 1.3856(15) .
C16 H16 0.984(12) .
C17 H17A 0.988(17) .
C17 H17B 0.958(16) .
C17 H17C 0.983(16) .
C18 H18A 0.997(14) .
C18 H18B 0.999(14) .
C18 H18C 0.986(14) .

loop_
_geom_torsion_atom_site_label_1
_geom_torsion_atom_site_label_2
_geom_torsion_atom_site_label_3
_geom_torsion_atom_site_label_4
_geom_torsion
_geom_torsion_site_symmetry_1
C12 O1 C2 C1 136.67(8) .
C2 C1 C2 O1 -36.35(5) 3
C2 O1 C12 C13 63.37(11) .
C2 O1 C12 C11 -118.62(9) .
C16 C11 C12 O1 -176.14(8) .
C11 C11 C12 O1 0.95(16) 3
C16 C11 C12 C13 1.86(14) .
C11 C11 C12 C13 178.94(10) 3
O1 C12 C13 C14 176.71(8) .
C11 C12 C13 C14 -1.31(15) .
C12 C13 C14 C15 -1.00(15) .
C12 C13 C14 C17 -179.88(10) .
C18 O2 C15 C16 -4.01(14) .
C18 O2 C15 C14 174.99(9) .
C13 C14 C15 O2 -176.32(8) .
C17 C14 C15 O2 2.58(14) .
C13 C14 C15 C16 2.72(14) .
C17 C14 C15 C16 -178.38(9) .
O2 C15 C16 C11 176.75(8) .
C14 C15 C16 C11 -2.20(15) .
C12 C11 C16 C15 -0.14(14) .
C11 C11 C16 C15 -177.40(10) 3
